data_7122344
loop_
_publ_author_name
'Kong, Lingkai'
'Wang, Mengdan'
'Wang, Ye'
'Song, Bo'
'Yang, Yajie'
'Yao, Qiyi'
'Li, Yanzhong'

_publ_section_title
;
 Merging base-promoted C-C bond cleavage and iron-catalyzed skeletal
 rearrangement involving C-C/C-H bond activation: synthesis of highly
 functionalized carbazoles.
;
_journal_issue 78
_journal_name_full 'Chemical communications (Cambridge, England)'
_journal_page_first 11009
_journal_page_last 11012
_journal_paper_doi 10.1039/c8cc06074f
_journal_volume 54
_journal_year 2018
_chemical_formula_sum 'C32 H25 N O2'
_chemical_formula_weight 455.53
_space_group_crystal_system monoclinic
_space_group_IT_number 14
_space_group_name_Hall '-P 2yn'
_space_group_name_H-M_alt 'P 1 21/n 1'
_symmetry_space_group_name_Hall '-P 2yn'
_symmetry_space_group_name_H-M 'P 1 21/n 1'
_atom_sites_solution_hydrogens geom
_audit_creation_method SHELXL-2013
_audit_update_record
;
2018-01-20 deposited with the CCDC.
2018-09-07 downloaded from the CCDC.
;
_cell_angle_alpha 90
_cell_angle_beta 104.0200(10)
_cell_angle_gamma 90
_cell_formula_units_Z 4
_cell_length_a 12.5424(4)
_cell_length_b 9.1677(3)
_cell_length_c 22.0679(8)
_cell_measurement_reflns_used 8600
_cell_measurement_temperature 296(2)
_cell_measurement_theta_max 49.125
_cell_measurement_theta_min 6.137
_cell_volume 2461.89(14)
_computing_cell_refinement 'Bruker SAINT'
_computing_data_collection 'Bruker APEX2'
_computing_data_reduction 'Bruker SAINT'
_computing_molecular_graphics 'Bruker SHELXTL'
_computing_publication_material 'Bruker SHELXTL'
_computing_structure_refinement 'SHELXL-2013 (Sheldrick, 2013)'
_computing_structure_solution 'SHELXS-97 (Sheldrick 2008)'
_diffrn_ambient_temperature 296(2)
_diffrn_measured_fraction_theta_full 0.995
_diffrn_measured_fraction_theta_max 0.995
_diffrn_measurement_device_type 'Bruker APEX-II CCD'
_diffrn_measurement_method '\f and \w scans'
_diffrn_radiation_type MoK\a
_diffrn_radiation_wavelength 0.71073
_diffrn_reflns_av_R_equivalents 0.0496
_diffrn_reflns_av_unetI/netI 0.0289
_diffrn_reflns_Laue_measured_fraction_full 0.995
_diffrn_reflns_Laue_measured_fraction_max 0.995
_diffrn_reflns_limit_h_max 15
_diffrn_reflns_limit_h_min -15
_diffrn_reflns_limit_k_max 11
_diffrn_reflns_limit_k_min -11
_diffrn_reflns_limit_l_max 27
_diffrn_reflns_limit_l_min -27
_diffrn_reflns_number 34826
_diffrn_reflns_point_group_measured_fraction_full 0.995
_diffrn_reflns_point_group_measured_fraction_max 0.995
_diffrn_reflns_theta_full 25.242
_diffrn_reflns_theta_max 26.000
_diffrn_reflns_theta_min 2.806
_exptl_absorpt_coefficient_mu 0.076
_exptl_absorpt_correction_T_max 0.7456
_exptl_absorpt_correction_T_min 0.6920
_exptl_absorpt_correction_type multi-scan
_exptl_absorpt_process_details sadabs
_exptl_crystal_colour yellow
_exptl_crystal_density_diffrn 1.229
_exptl_crystal_description prismatic
_exptl_crystal_F_000 960
_exptl_crystal_size_max 0.180
_exptl_crystal_size_mid 0.150
_exptl_crystal_size_min 0.120
_refine_diff_density_max 0.155
_refine_diff_density_min -0.155
_refine_diff_density_rms 0.041
_refine_ls_extinction_coef 0.054(4)
_refine_ls_extinction_expression Fc^*^=kFc[1+0.001xFc^2^\l^3^/sin(2\q)]^-1/4^
_refine_ls_extinction_method SHELXL
_refine_ls_goodness_of_fit_ref 1.030
_refine_ls_hydrogen_treatment constr
_refine_ls_matrix_type full
_refine_ls_number_parameters 319
_refine_ls_number_reflns 4819
_refine_ls_number_restraints 0
_refine_ls_restrained_S_all 1.030
_refine_ls_R_factor_all 0.0710
_refine_ls_R_factor_gt 0.0469
_refine_ls_shift/su_max 0.000
_refine_ls_shift/su_mean 0.000
_refine_ls_structure_factor_coef Fsqd
_refine_ls_weighting_details 'w=1/[\s^2^(Fo^2^)+(0.0574P)^2^+0.3867P] where P=(Fo^2^+2Fc^2^)/3'
_refine_ls_weighting_scheme calc
_refine_ls_wR_factor_gt 0.1130
_refine_ls_wR_factor_ref 0.1329
_reflns_Friedel_coverage 0.000
_reflns_number_gt 3397
_reflns_number_total 4819
_reflns_threshold_expression 'I > 2\s(I)'
_cod_data_source_file c8cc06074f2.cif
_cod_data_source_block mo_d8v17780_0m
_cod_depositor_comments 'Adding full bibliography for 7122342--7122345.cif.'
_cod_database_code 7122344
_shelx_space_group_comment
; 
The symmetry employed for this shelxl refinement is uniquely defined 
by the following loop, which should always be used as a source of 
symmetry information in preference to the above space-group names. 
They are only intended as comments. 
;
_shelx_estimated_absorpt_t_min 0.986
_shelx_estimated_absorpt_t_max 0.991
_shelxl_version_number 2013-4

loop_
_space_group_symop_operation_xyz
'x, y, z'
'-x+1/2, y+1/2, -z+1/2'
'-x, -y, -z'
'x-1/2, -y-1/2, z-1/2'

loop_
_atom_site_label
_atom_site_type_symbol
_atom_site_fract_x
_atom_site_fract_y
_atom_site_fract_z
_atom_site_U_iso_or_equiv
_atom_site_adp_type
_atom_site_occupancy
_atom_site_site_symmetry_order
_atom_site_calc_flag
_atom_site_refinement_flags_posn
_atom_site_refinement_flags_adp
N1 N 0.58700(13) 0.54915(17) 0.71419(7) 0.0720(4) Uani 1 1 d . .
O1 O 0.40296(11) 0.71518(19) 0.73001(6) 0.0956(5) Uani 1 1 d . .
O2 O 0.21720(12) 0.8041(2) 0.68770(7) 0.0970(5) Uani 1 1 d . .
H2 H 0.2754 0.7861 0.7129 0.145 Uiso 1 1 calc R U
C1 C 0.68802(15) 0.54077(19) 0.70095(8) 0.0690(5) Uani 1 1 d . .
C2 C 0.78168(19) 0.4617(2) 0.73049(10) 0.0873(6) Uani 1 1 d . .
H2A H 0.7816 0.4007 0.7642 0.105 Uiso 1 1 calc R U
C3 C 0.87326(19) 0.4776(3) 0.70790(13) 0.0983(7) Uani 1 1 d . .
H3 H 0.9367 0.4266 0.7268 0.118 Uiso 1 1 calc R U
C4 C 0.87429(17) 0.5678(3) 0.65751(13) 0.0939(7) Uani 1 1 d . .
H4 H 0.9387 0.5774 0.6441 0.113 Uiso 1 1 calc R U
C5 C 0.78281(15) 0.6427(2) 0.62718(10) 0.0780(5) Uani 1 1 d . .
H5 H 0.7841 0.7016 0.5931 0.094 Uiso 1 1 calc R U
C6 C 0.68685(13) 0.62869(18) 0.64871(8) 0.0643(4) Uani 1 1 d . .
C7 C 0.57856(13) 0.68589(19) 0.62897(8) 0.0650(4) Uani 1 1 d . .
H7 H 0.5524 0.7458 0.5946 0.078 Uiso 1 1 calc R U
C8 C 0.52008(13) 0.6371(2) 0.66950(8) 0.0643(4) Uani 1 1 d . .
C9 C 0.41060(14) 0.6837(2) 0.67505(8) 0.0696(5) Uani 1 1 d . .
C10 C 0.31902(13) 0.69891(19) 0.62208(7) 0.0619(4) Uani 1 1 d . .
C11 C 0.22263(15) 0.7594(2) 0.63194(8) 0.0704(5) Uani 1 1 d . .
C12 C 0.11795(14) 0.7811(2) 0.58500(9) 0.0684(5) Uani 1 1 d . .
C13 C 0.04818(16) 0.8931(2) 0.59452(10) 0.0846(6) Uani 1 1 d . .
H13 H 0.0703 0.9548 0.6287 0.101 Uiso 1 1 calc R U
C14 C -0.05258(17) 0.9130(3) 0.55393(12) 0.0935(7) Uani 1 1 d . .
H14 H -0.0977 0.9888 0.5605 0.112 Uiso 1 1 calc R U
C15 C -0.08700(16) 0.8224(3) 0.50399(12) 0.0911(6) Uani 1 1 d . .
H15 H -0.1559 0.8353 0.4771 0.109 Uiso 1 1 calc R U
C16 C -0.01968(15) 0.7121(2) 0.49360(11) 0.0869(6) Uani 1 1 d . .
H16 H -0.0429 0.6509 0.4593 0.104 Uiso 1 1 calc R U
C17 C 0.08238(14) 0.6914(2) 0.53374(10) 0.0760(5) Uani 1 1 d . .
H17 H 0.1275 0.6165 0.5262 0.091 Uiso 1 1 calc R U
C18 C 0.32944(12) 0.64868(19) 0.55936(7) 0.0583(4) Uani 1 1 d . .
C19 C 0.35253(13) 0.50914(19) 0.54974(8) 0.0629(4) Uani 1 1 d . .
H19 H 0.3666 0.4874 0.5113 0.076 Uiso 1 1 calc R U
C20 C 0.35806(14) 0.38663(19) 0.59344(8) 0.0646(4) Uani 1 1 d . .
C21 C 0.27649(16) 0.3613(2) 0.62501(9) 0.0767(5) Uani 1 1 d . .
H21 H 0.2176 0.4255 0.6199 0.092 Uiso 1 1 calc R U
C22 C 0.2816(2) 0.2422(3) 0.66387(10) 0.0913(7) Uani 1 1 d . .
H22 H 0.2249 0.2248 0.6834 0.110 Uiso 1 1 calc R U
C23 C 0.3704(2) 0.1491(3) 0.67378(11) 0.0972(7) Uani 1 1 d . .
H23 H 0.3748 0.0702 0.7008 0.117 Uiso 1 1 calc R U
C24 C 0.4517(2) 0.1734(2) 0.64367(11) 0.0931(6) Uani 1 1 d . .
H24 H 0.5121 0.1114 0.6506 0.112 Uiso 1 1 calc R U
C25 C 0.44520(17) 0.2891(2) 0.60322(9) 0.0778(5) Uani 1 1 d . .
H25 H 0.5002 0.3021 0.5820 0.093 Uiso 1 1 calc R U
C26 C 0.32140(12) 0.75982(18) 0.50928(7) 0.0579(4) Uani 1 1 d . .
C27 C 0.35343(13) 0.90316(19) 0.52339(8) 0.0624(4) Uani 1 1 d . .
H27 H 0.3777 0.9312 0.5650 0.075 Uiso 1 1 calc R U
C28 C 0.34995(14) 1.0047(2) 0.47696(9) 0.0688(5) Uani 1 1 d . .
H28 H 0.3733 1.0997 0.4874 0.083 Uiso 1 1 calc R U
C29 C 0.31227(15) 0.9667(2) 0.41545(9) 0.0725(5) Uani 1 1 d . .
H29 H 0.3101 1.0354 0.3842 0.087 Uiso 1 1 calc R U
C30 C 0.27782(16) 0.8266(2) 0.40036(9) 0.0759(5) Uani 1 1 d . .
H30 H 0.2514 0.8006 0.3587 0.091 Uiso 1 1 calc R U
C31 C 0.28212(14) 0.7239(2) 0.44653(8) 0.0688(5) Uani 1 1 d . .
H31 H 0.2584 0.6292 0.4356 0.083 Uiso 1 1 calc R U
C32 C 0.5546(2) 0.4635(3) 0.76230(10) 0.0997(7) Uani 1 1 d . .
H32A H 0.5931 0.3722 0.7674 0.150 Uiso 1 1 calc R U
H32B H 0.4769 0.4457 0.7502 0.150 Uiso 1 1 calc R U
H32C H 0.5723 0.5162 0.8011 0.150 Uiso 1 1 calc R U

loop_
_atom_site_aniso_label
_atom_site_aniso_U_11
_atom_site_aniso_U_22
_atom_site_aniso_U_33
_atom_site_aniso_U_23
_atom_site_aniso_U_13
_atom_site_aniso_U_12
N1 0.0712(9) 0.0806(10) 0.0566(8) 0.0053(7) 0.0009(7) -0.0131(8)
O1 0.0821(9) 0.1470(14) 0.0570(8) -0.0183(8) 0.0158(6) -0.0118(8)
O2 0.0865(10) 0.1398(13) 0.0713(9) -0.0173(9) 0.0321(7) 0.0015(9)
C1 0.0661(11) 0.0669(10) 0.0638(10) -0.0051(9) -0.0042(8) -0.0065(8)
C2 0.0862(14) 0.0807(13) 0.0778(13) -0.0025(10) -0.0140(11) 0.0022(11)
C3 0.0713(14) 0.0913(15) 0.1137(18) -0.0146(14) -0.0140(13) 0.0138(11)
C4 0.0609(12) 0.0921(15) 0.1235(19) -0.0181(14) 0.0122(12) 0.0020(11)
C5 0.0634(11) 0.0723(12) 0.0966(14) -0.0063(10) 0.0161(10) -0.0035(9)
C6 0.0573(9) 0.0612(10) 0.0697(11) -0.0043(8) 0.0065(8) -0.0061(8)
C7 0.0588(10) 0.0699(11) 0.0634(10) 0.0048(8) 0.0091(8) -0.0040(8)
C8 0.0571(9) 0.0758(11) 0.0544(9) -0.0016(8) 0.0024(7) -0.0109(8)
C9 0.0654(10) 0.0870(12) 0.0559(10) -0.0080(9) 0.0137(8) -0.0153(9)
C10 0.0554(9) 0.0735(11) 0.0564(10) -0.0073(8) 0.0130(7) -0.0087(8)
C11 0.0662(11) 0.0849(12) 0.0652(11) -0.0121(9) 0.0257(8) -0.0121(9)
C12 0.0533(9) 0.0795(12) 0.0771(12) -0.0025(10) 0.0247(8) -0.0055(8)
C13 0.0713(12) 0.0949(14) 0.0969(15) -0.0120(12) 0.0388(11) -0.0010(10)
C14 0.0633(12) 0.0984(15) 0.1264(19) 0.0030(15) 0.0375(12) 0.0121(11)
C15 0.0560(11) 0.0999(16) 0.1151(18) 0.0045(14) 0.0162(11) -0.0011(11)
C16 0.0580(11) 0.0881(14) 0.1087(16) -0.0088(12) 0.0087(10) -0.0058(10)
C17 0.0547(10) 0.0753(12) 0.0967(14) -0.0082(10) 0.0157(9) -0.0023(8)
C18 0.0469(8) 0.0711(11) 0.0551(9) -0.0063(8) 0.0089(7) -0.0043(7)
C19 0.0554(9) 0.0747(11) 0.0568(9) -0.0046(8) 0.0100(7) -0.0019(8)
C20 0.0627(10) 0.0683(10) 0.0591(10) -0.0085(8) 0.0077(8) -0.0078(8)
C21 0.0708(11) 0.0865(13) 0.0709(12) -0.0035(10) 0.0136(9) -0.0112(10)
C22 0.1000(16) 0.1051(17) 0.0707(13) -0.0066(12) 0.0244(11) -0.0306(14)
C23 0.126(2) 0.0809(14) 0.0774(14) 0.0034(11) 0.0113(14) -0.0122(14)
C24 0.1038(17) 0.0795(14) 0.0915(15) 0.0047(12) 0.0146(13) 0.0110(12)
C25 0.0811(12) 0.0756(12) 0.0762(12) -0.0004(10) 0.0181(10) 0.0047(10)
C26 0.0470(8) 0.0701(10) 0.0555(9) -0.0065(8) 0.0106(7) 0.0020(7)
C27 0.0542(9) 0.0711(11) 0.0595(10) -0.0075(8) 0.0091(7) -0.0010(8)
C28 0.0614(10) 0.0686(11) 0.0738(12) -0.0001(9) 0.0109(8) 0.0012(8)
C29 0.0714(11) 0.0781(12) 0.0663(11) 0.0077(9) 0.0134(9) 0.0107(9)
C30 0.0823(12) 0.0858(13) 0.0542(10) -0.0035(9) 0.0061(9) 0.0118(10)
C31 0.0712(11) 0.0710(11) 0.0597(10) -0.0083(9) 0.0071(8) 0.0030(8)
C32 0.1077(16) 0.1177(18) 0.0668(12) 0.0213(12) 0.0077(11) -0.0255(14)

loop_
_atom_type_symbol
_atom_type_description
_atom_type_scat_dispersion_real
_atom_type_scat_dispersion_imag
_atom_type_scat_source
C C 0.0033 0.0016 'International Tables Vol C Tables 4.2.6.8 and 6.1.1.4'
H H 0.0000 0.0000 'International Tables Vol C Tables 4.2.6.8 and 6.1.1.4'
N N 0.0061 0.0033 'International Tables Vol C Tables 4.2.6.8 and 6.1.1.4'
O O 0.0106 0.0060 'International Tables Vol C Tables 4.2.6.8 and 6.1.1.4'

loop_
_geom_angle_atom_site_label_1
_geom_angle_atom_site_label_2
_geom_angle_atom_site_label_3
_geom_angle
C1 N1 C8 108.21(15)
C1 N1 C32 124.19(17)
C8 N1 C32 127.15(17)
C11 O2 H2 109.5
N1 C1 C2 130.16(19)
N1 C1 C6 108.47(15)
C2 C1 C6 121.4(2)
C3 C2 C1 117.3(2)
C3 C2 H2A 121.3
C1 C2 H2A 121.3
C2 C3 C4 121.9(2)
C2 C3 H3 119.1
C4 C3 H3 119.1
C5 C4 C3 121.5(2)
C5 C4 H4 119.3
C3 C4 H4 119.3
C4 C5 C6 118.4(2)
C4 C5 H5 120.8
C6 C5 H5 120.8
C5 C6 C1 119.44(17)
C5 C6 C7 134.15(18)
C1 C6 C7 106.41(16)
C8 C7 C6 107.69(16)
C8 C7 H7 126.2
C6 C7 H7 126.2
C7 C8 N1 109.16(16)
C7 C8 C9 128.41(16)
N1 C8 C9 121.69(16)
O1 C9 C10 121.63(17)
O1 C9 C8 115.64(15)
C10 C9 C8 122.68(15)
C11 C10 C9 117.73(16)
C11 C10 C18 122.75(15)
C9 C10 C18 119.52(15)
O2 C11 C10 120.91(17)
O2 C11 C12 112.11(16)
C10 C11 C12 126.99(16)
C17 C12 C13 118.06(18)
C17 C12 C11 123.40(17)
C13 C12 C11 118.44(18)
C14 C13 C12 120.7(2)
C14 C13 H13 119.7
C12 C13 H13 119.7
C15 C14 C13 120.5(2)
C15 C14 H14 119.8
C13 C14 H14 119.8
C14 C15 C16 119.8(2)
C14 C15 H15 120.1
C16 C15 H15 120.1
C15 C16 C17 120.4(2)
C15 C16 H16 119.8
C17 C16 H16 119.8
C16 C17 C12 120.53(19)
C16 C17 H17 119.7
C12 C17 H17 119.7
C19 C18 C26 120.95(15)
C19 C18 C10 120.78(16)
C26 C18 C10 118.13(14)
C18 C19 C20 127.08(16)
C18 C19 H19 116.5
C20 C19 H19 116.5
C25 C20 C21 117.50(18)
C25 C20 C19 120.28(16)
C21 C20 C19 122.20(17)
C22 C21 C20 121.0(2)
C22 C21 H21 119.5
C20 C21 H21 119.5
C23 C22 C21 120.2(2)
C23 C22 H22 119.9
C21 C22 H22 119.9
C24 C23 C22 119.5(2)
C24 C23 H23 120.3
C22 C23 H23 120.3
C23 C24 C25 120.6(2)
C23 C24 H24 119.7
C25 C24 H24 119.7
C24 C25 C20 121.2(2)
C24 C25 H25 119.4
C20 C25 H25 119.4
C27 C26 C31 117.44(16)
C27 C26 C18 121.18(14)
C31 C26 C18 121.37(15)
C28 C27 C26 121.19(16)
C28 C27 H27 119.4
C26 C27 H27 119.4
C29 C28 C27 120.42(18)
C29 C28 H28 119.8
C27 C28 H28 119.8
C28 C29 C30 119.49(18)
C28 C29 H29 120.3
C30 C29 H29 120.3
C29 C30 C31 120.44(17)
C29 C30 H30 119.8
C31 C30 H30 119.8
C30 C31 C26 120.98(17)
C30 C31 H31 119.5
C26 C31 H31 119.5
N1 C32 H32A 109.5
N1 C32 H32B 109.5
H32A C32 H32B 109.5
N1 C32 H32C 109.5
H32A C32 H32C 109.5
H32B C32 H32C 109.5

loop_
_geom_bond_atom_site_label_1
_geom_bond_atom_site_label_2
_geom_bond_distance
N1 C1 1.370(2)
N1 C8 1.388(2)
N1 C32 1.455(2)
O1 C9 1.273(2)
O2 C11 1.314(2)
O2 H2 0.8200
C1 C2 1.400(3)
C1 C6 1.404(2)
C2 C3 1.366(3)
C2 H2A 0.9300
C3 C4 1.388(3)
C3 H3 0.9300
C4 C5 1.365(3)
C4 H4 0.9300
C5 C6 1.403(3)
C5 H5 0.9300
C6 C7 1.422(2)
C7 C8 1.362(2)
C7 H7 0.9300
C8 C9 1.471(2)
C9 C10 1.434(2)
C10 C11 1.394(2)
C10 C18 1.494(2)
C11 C12 1.476(3)
C12 C17 1.382(3)
C12 C13 1.398(3)
C13 C14 1.373(3)
C13 H13 0.9300
C14 C15 1.364(3)
C14 H14 0.9300
C15 C16 1.371(3)
C15 H15 0.9300
C16 C17 1.382(3)
C16 H16 0.9300
C17 H17 0.9300
C18 C19 1.340(2)
C18 C26 1.489(2)
C19 C20 1.471(2)
C19 H19 0.9300
C20 C25 1.388(3)
C20 C21 1.390(2)
C21 C22 1.380(3)
C21 H21 0.9300
C22 C23 1.379(3)
C22 H22 0.9300
C23 C24 1.364(3)
C23 H23 0.9300
C24 C25 1.375(3)
C24 H24 0.9300
C25 H25 0.9300
C26 C27 1.387(2)
C26 C31 1.392(2)
C27 C28 1.377(2)
C27 H27 0.9300
C28 C29 1.370(2)
C28 H28 0.9300
C29 C30 1.370(3)
C29 H29 0.9300
C30 C31 1.379(3)
C30 H30 0.9300
C31 H31 0.9300
C32 H32A 0.9600
C32 H32B 0.9600
C32 H32C 0.9600

loop_
_geom_hbond_atom_site_label_D
_geom_hbond_atom_site_label_H
_geom_hbond_atom_site_label_A
_geom_hbond_distance_DH
_geom_hbond_distance_HA
_geom_hbond_distance_DA
_geom_hbond_angle_DHA
O2 H2 O1 0.82 1.68 2.431(2) 150.6

loop_
_geom_torsion_atom_site_label_1
_geom_torsion_atom_site_label_2
_geom_torsion_atom_site_label_3
_geom_torsion_atom_site_label_4
_geom_torsion
C8 N1 C1 C2 -177.29(18)
C32 N1 C1 C2 -4.6(3)
C8 N1 C1 C6 2.24(19)
C32 N1 C1 C6 174.96(17)
N1 C1 C2 C3 -178.16(19)
C6 C1 C2 C3 2.4(3)
C1 C2 C3 C4 -0.3(3)
C2 C3 C4 C5 -1.4(3)
C3 C4 C5 C6 1.0(3)
C4 C5 C6 C1 1.0(3)
C4 C5 C6 C7 -178.63(19)
N1 C1 C6 C5 177.66(15)
C2 C1 C6 C5 -2.8(3)
N1 C1 C6 C7 -2.60(19)
C2 C1 C6 C7 176.98(16)
C5 C6 C7 C8 -178.32(19)
C1 C6 C7 C8 1.99(19)
C6 C7 C8 N1 -0.7(2)
C6 C7 C8 C9 169.49(16)
C1 N1 C8 C7 -1.0(2)
C32 N1 C8 C7 -173.42(18)
C1 N1 C8 C9 -171.91(15)
C32 N1 C8 C9 15.7(3)
C7 C8 C9 O1 -130.5(2)
N1 C8 C9 O1 38.5(2)
C7 C8 C9 C10 46.9(3)
N1 C8 C9 C10 -144.02(17)
O1 C9 C10 C11 4.4(3)
C8 C9 C10 C11 -172.89(17)
O1 C9 C10 C18 -174.87(17)
C8 C9 C10 C18 7.8(3)
C9 C10 C11 O2 1.6(3)
C18 C10 C11 O2 -179.09(17)
C9 C10 C11 C12 -177.97(17)
C18 C10 C11 C12 1.3(3)
O2 C11 C12 C17 -149.28(19)
C10 C11 C12 C17 30.4(3)
O2 C11 C12 C13 27.1(3)
C10 C11 C12 C13 -153.27(19)
C17 C12 C13 C14 -0.1(3)
C11 C12 C13 C14 -176.65(19)
C12 C13 C14 C15 0.9(3)
C13 C14 C15 C16 -1.2(4)
C14 C15 C16 C17 0.6(3)
C15 C16 C17 C12 0.2(3)
C13 C12 C17 C16 -0.5(3)
C11 C12 C17 C16 175.92(19)
C11 C10 C18 C19 -119.57(19)
C9 C10 C18 C19 59.7(2)
C11 C10 C18 C26 64.7(2)
C9 C10 C18 C26 -116.01(17)
C26 C18 C19 C20 -176.95(15)
C10 C18 C19 C20 7.5(2)
C18 C19 C20 C25 -134.03(18)
C18 C19 C20 C21 47.7(3)
C25 C20 C21 C22 -0.9(3)
C19 C20 C21 C22 177.43(16)
C20 C21 C22 C23 2.4(3)
C21 C22 C23 C24 -1.6(3)
C22 C23 C24 C25 -0.6(3)
C23 C24 C25 C20 2.2(3)
C21 C20 C25 C24 -1.4(3)
C19 C20 C25 C24 -179.73(18)
C19 C18 C26 C27 -146.48(16)
C10 C18 C26 C27 29.2(2)
C19 C18 C26 C31 33.1(2)
C10 C18 C26 C31 -151.16(15)
C31 C26 C27 C28 -2.1(2)
C18 C26 C27 C28 177.49(14)
C26 C27 C28 C29 1.4(3)
C27 C28 C29 C30 0.1(3)
C28 C29 C30 C31 -0.8(3)
C29 C30 C31 C26 0.0(3)
C27 C26 C31 C30 1.5(2)
C18 C26 C31 C30 -178.18(15)
